data_2012166
loop_
_publ_author_name
'Birkedal, Henrik'
'Schwarzenbach, Dieter'
'Pattison, Philip'

_publ_section_title
;
 <i>N</i>-Z-Pro--<small>D</small>-Leu using synchrotron radiation data
 from a very small crystal
;
_journal_issue 8
_journal_name_full 'Acta Crystallographica Section C'
_journal_page_first 975
_journal_page_last 977
_journal_paper_doi 10.1107/S0108270101008319
_journal_volume 57
_journal_year 2001
_chemical_formula_moiety 'C19 H26 N2 O5'
_chemical_formula_sum 'C19 H26 N2 O5'
_chemical_formula_weight 362.42
_chemical_name_common N-Z-Pro-D-Leu
_chemical_name_systematic
;
 N-benzyloxycarbonyl-prolyl-D-leucine
;
_space_group_IT_number 19
_symmetry_cell_setting orthorhombic
_symmetry_space_group_name_Hall 'P 2ac 2ab'
_symmetry_space_group_name_H-M 'P 21 21 21'
_cell_angle_alpha 90.00
_cell_angle_beta 90.00
_cell_angle_gamma 90.00
_cell_formula_units_Z 4
_cell_length_a 6.8870(14)
_cell_length_b 12.851(3)
_cell_length_c 22.462(5)
_cell_measurement_reflns_used 6811
_cell_measurement_temperature 293(2)
_cell_measurement_theta_max 26.41
_cell_measurement_theta_min 2.04
_cell_volume 1988.0(8)
_computing_cell_refinement 'HKL (Otwinowski & Minor, 1997)'
_computing_data_reduction HKL
_computing_molecular_graphics 'XP (Siemens, 1996)'
_computing_structure_refinement 'SHELXL97 (Sheldrick, 1997)'
_computing_structure_solution 'SHELXS97 (Sheldrick, 1997)'
_diffrn_ambient_temperature 293(2)
_diffrn_detector_area_resol_mean 6.667
_diffrn_measured_fraction_theta_full .964
_diffrn_measured_fraction_theta_max .964
_diffrn_measurement_device_type MAR345
_diffrn_measurement_method \f-scans
_diffrn_radiation_monochromator
; Si(111) double crystal monochromator with bent second crystal for
sagital focusing
;
_diffrn_radiation_source 'bending magnet 1 at ESRF'
_diffrn_radiation_type synchrotron
_diffrn_radiation_wavelength .8008
_diffrn_reflns_av_R_equivalents .045
_diffrn_reflns_av_sigmaI/netI .0333
_diffrn_reflns_limit_h_max 7
_diffrn_reflns_limit_h_min -7
_diffrn_reflns_limit_k_max 14
_diffrn_reflns_limit_k_min -14
_diffrn_reflns_limit_l_max 24
_diffrn_reflns_limit_l_min -24
_diffrn_reflns_number 11028
_diffrn_reflns_theta_full 26.41
_diffrn_reflns_theta_max 26.41
_diffrn_reflns_theta_min 2.04
_exptl_absorpt_coefficient_mu .088
_exptl_absorpt_correction_type none
_exptl_crystal_colour colourless
_exptl_crystal_density_diffrn 1.211
_exptl_crystal_density_method 'not measured'
_exptl_crystal_description needle
_exptl_crystal_F_000 776
_exptl_crystal_size_max .380(5)
_exptl_crystal_size_mid .020(3)
_exptl_crystal_size_min .020(3)
_refine_diff_density_max .105
_refine_diff_density_min -.104
_refine_ls_abs_structure_details 'Fixed by known peptide configuration'
_refine_ls_abs_structure_Flack 1(2)
_refine_ls_extinction_method none
_refine_ls_goodness_of_fit_ref 1.045
_refine_ls_hydrogen_treatment mixed
_refine_ls_matrix_type full
_refine_ls_number_parameters 238
_refine_ls_number_reflns 1613
_refine_ls_number_restraints 0
_refine_ls_restrained_S_all 1.045
_refine_ls_R_factor_all .0448
_refine_ls_R_factor_gt .0364
_refine_ls_shift/su_max <0.001
_refine_ls_shift/su_mean .000
_refine_ls_structure_factor_coef Fsqd
_refine_ls_weighting_details 'calc w=1/[\s^2^(Fo^2^)+(0.0549P)^2^+0.2963P] where P=(Fo^2^+2Fc^2^)/3'
_refine_ls_weighting_scheme calc
_refine_ls_wR_factor_ref .1044
_reflns_number_gt 1413
_reflns_number_total 1613
_reflns_threshold_expression I>2\s(I)
_cod_data_source_file sx1122.cif
_cod_data_source_block nzpl
_cod_original_cell_volume 1988.0(7)
_cod_database_code 2012166
_cod_database_fobs_code 2012166

loop_
_symmetry_equiv_pos_as_xyz
'x, y, z'
'-x+1/2, -y, z+1/2'
'-x, y+1/2, -z+1/2'
'x+1/2, -y+1/2, -z'

loop_
_atom_site_label
_atom_site_fract_x
_atom_site_fract_y
_atom_site_fract_z
_atom_site_U_iso_or_equiv
_atom_site_adp_type
_atom_site_calc_flag
_atom_site_refinement_flags
_atom_site_occupancy
_atom_site_disorder_assembly
_atom_site_disorder_group
_atom_site_type_symbol
O01 .2632(3) .58333(19) .16786(10) .0766(7) Uani d . 1 . . O
O02 .5397(3) .6565(2) .20278(10) .0812(8) Uani d . 1 . . O
C01 .3619(5) .6525(3) .20036(14) .0670(9) Uani d . 1 . . C
C02 .3729(5) .5193(3) .12706(16) .0801(10) Uani d . 1 . . C
H02A .4740 .4820 .1482 .096 Uiso calc R 1 . . H
H02B .4331 .5621 .0967 .096 Uiso calc R 1 . . H
C03 .2337(5) .4443(3) .09933(15) .0711(9) Uani d . 1 . . C
C04 .2773(6) .3398(3) .09514(17) .0873(11) Uani d . 1 . . C
H04 .3964 .3154 .1088 .105 Uiso calc R 1 . . H
C05 .1447(8) .2708(4) .07064(19) .1008(14) Uani d . 1 . . C
H05 .1745 .2003 .0687 .121 Uiso calc R 1 . . H
C06 -.0293(8) .3056(4) .04939(19) .1007(14) Uani d . 1 . . C
H06 -.1174 .2593 .0326 .121 Uiso calc R 1 . . H
C07 -.0730(7) .4099(4) .05309(17) .0926(12) Uani d . 1 . . C
H07 -.1915 .4342 .0389 .111 Uiso calc R 1 . . H
C08 .0572(6) .4782(3) .07765(17) .0803(10) Uani d . 1 . . C
H08 .0261 .5486 .0797 .096 Uiso calc R 1 . . H
O1 .1489(3) .80960(19) .12792(9) .0698(6) Uani d . 1 . . O
N1 .2413(4) .7140(2) .23164(11) .0694(8) Uani d . 1 . . N
C1A .0351(4) .7249(3) .21672(13) .0692(9) Uani d . 1 . . C
H1A -.0329 .6583 .2210 .083 Uiso calc R 1 . . H
C1 .0116(4) .7675(3) .15429(12) .0575(8) Uani d . 1 . . C
C1B -.0329(6) .8027(4) .26379(16) .1045(16) Uani d . 1 . . C
H1B1 -.1438 .8422 .2497 .125 Uiso calc R 1 . . H
H1B2 -.0678 .7675 .3005 .125 Uiso calc R 1 . . H
C1G .1396(7) .8717(5) .2727(2) .1186(17) Uani d . 1 . . C
H1G1 .1370 .9029 .3120 .142 Uiso calc R 1 . . H
H1G2 .1419 .9267 .2432 .142 Uiso calc R 1 . . H
C1D .3132(6) .8020(3) .26603(16) .0879(12) Uani d . 1 . . C
H1D1 .4171 .8374 .2450 .106 Uiso calc R 1 . . H
H1D2 .3607 .7795 .3046 .106 Uiso calc R 1 . . H
O2' -.2950(4) .6449(2) .03463(10) .0778(7) Uani d . 1 . . O
O2" -.2699(4) .78285(19) -.02518(9) .0740(7) Uani d . 1 . . O
H2" -.2976 .7404 -.0511 .111 Uiso calc R 1 . . H
N2 -.1662(3) .7619(2) .13110(10) .0588(7) Uani d . 1 . . N
H2 -.2526 .7260 .1496 .071 Uiso calc R 1 . . H
C2 -.2645(4) .7357(3) .02740(14) .0585(8) Uani d . 1 . . C
C2A -.2210(4) .8132(2) .07640(13) .0569(8) Uani d . 1 . . C
H2A -.1102 .8554 .0634 .068 Uiso calc R 1 . . H
C2B -.3931(4) .8869(3) .08607(15) .0635(9) Uani d . 1 . . C
H2B1 -.4284 .9169 .0480 .076 Uiso calc R 1 . . H
H2B2 -.5029 .8462 .0998 .076 Uiso calc R 1 . . H
C2G -.3591(6) .9748(3) .13000(18) .0828(11) Uani d . 1 . . C
H2G -.3295 .9436 .1688 .099 Uiso calc R 1 . . H
C2D1 -.1887(8) 1.0423(4) .1125(3) .159(3) Uani d . 1 . . C
H2D1 -.2157 1.0757 .0751 .239 Uiso calc R 1 . . H
H2D2 -.0746 .9999 .1086 .239 Uiso calc R 1 . . H
H2D3 -.1674 1.0942 .1425 .239 Uiso calc R 1 . . H
C2D2 -.5421(7) 1.0394(3) .1370(2) .1132(16) Uani d . 1 . . C
H2D4 -.6483 .9949 .1479 .170 Uiso calc R 1 . . H
H2D5 -.5712 1.0736 .1001 .170 Uiso calc R 1 . . H
H2D6 -.5226 1.0906 .1676 .170 Uiso calc R 1 . . H

loop_
_atom_site_aniso_label
_atom_site_aniso_U_11
_atom_site_aniso_U_22
_atom_site_aniso_U_33
_atom_site_aniso_U_12
_atom_site_aniso_U_13
_atom_site_aniso_U_23
O01 .0491(12) .1036(17) .0773(14) -.0041(14) .0032(12) -.0113(14)
O02 .0440(13) .122(2) .0778(15) -.0062(14) -.0049(11) .0185(15)
C01 .0500(18) .093(2) .0576(18) -.0074(19) -.0062(16) .0166(19)
C02 .063(2) .094(2) .083(2) .007(2) .014(2) .007(2)
C03 .072(2) .081(2) .0607(19) .005(2) .0070(18) .0103(18)
C04 .093(3) .093(3) .076(2) .019(2) .009(2) .004(2)
C05 .139(4) .081(3) .082(3) .008(3) .004(3) -.003(2)
C06 .129(4) .091(3) .082(3) -.013(3) -.016(3) .001(2)
C07 .102(3) .095(3) .081(2) -.006(3) -.016(2) .011(2)
C08 .085(3) .074(2) .082(2) -.001(2) -.007(2) .012(2)
O1 .0444(11) .1150(18) .0499(11) -.0140(12) .0010(10) .0012(12)
N1 .0485(14) .110(2) .0498(14) .0003(16) -.0083(12) -.0029(15)
C1A .0469(17) .109(3) .0519(17) -.0012(18) -.0001(14) .0012(19)
C1 .0418(16) .085(2) .0459(15) -.0001(16) -.0024(13) -.0052(16)
C1B .079(3) .182(5) .053(2) .027(3) .0046(19) -.013(3)
C1G .108(3) .157(4) .091(3) .015(4) -.005(3) -.052(3)
C1D .082(3) .119(3) .062(2) -.007(2) -.0177(19) -.007(2)
O2' .0883(17) .0785(16) .0667(14) -.0019(14) -.0023(13) -.0001(13)
O2" .0757(15) .0921(16) .0541(13) .0018(14) -.0080(12) .0043(13)
N2 .0391(13) .0858(18) .0516(14) -.0047(13) -.0019(10) .0065(13)
C2 .0361(15) .082(2) .0572(19) .0055(16) -.0024(13) .0039(19)
C2A .0414(15) .073(2) .0566(17) -.0046(15) -.0037(13) .0083(16)
C2B .0548(18) .068(2) .0676(19) .0032(15) -.0063(15) -.0025(17)
C2G .084(2) .075(2) .090(3) -.002(2) -.012(2) -.011(2)
C2D1 .116(4) .098(3) .264(8) -.031(3) .007(5) -.045(4)
C2D2 .106(3) .101(3) .132(4) .019(3) -.004(3) -.029(3)

loop_
_atom_type_symbol
_atom_type_description
_atom_type_scat_dispersion_real
_atom_type_scat_dispersion_imag
_atom_type_scat_source
C C .0033 .0016 'International Tables Vol C Tables 4.2.6.8 and 6.1.1.4'
H H .0000 .0000 'International Tables Vol C Tables 4.2.6.8 and 6.1.1.4'
N N .0061 .0033 'International Tables Vol C Tables 4.2.6.8 and 6.1.1.4'
O O .0106 .0060 'International Tables Vol C Tables 4.2.6.8 and 6.1.1.4'

loop_
_geom_angle_atom_site_label_1
_geom_angle_atom_site_label_2
_geom_angle_atom_site_label_3
_geom_angle
C01 O01 C02 117.3(3)
O02 C01 O01 124.1(4)
O02 C01 N1 124.7(4)
O01 C01 N1 111.2(3)
O01 C02 C03 107.2(3)
O01 C02 H02A 110.3
C03 C02 H02A 110.3
O01 C02 H02B 110.3
C03 C02 H02B 110.3
H02A C02 H02B 108.5
C08 C03 C04 118.4(4)
C08 C03 C02 120.6(4)
C04 C03 C02 121.1(4)
C03 C04 C05 120.4(4)
C03 C04 H04 119.8
C05 C04 H04 119.8
C06 C05 C04 120.5(4)
C06 C05 H05 119.7
C04 C05 H05 119.7
C05 C06 C07 119.3(5)
C05 C06 H06 120.3
C07 C06 H06 120.3
C08 C07 C06 120.3(5)
C08 C07 H07 119.8
C06 C07 H07 119.8
C07 C08 C03 121.1(4)
C07 C08 H08 119.5
C03 C08 H08 119.5
C01 N1 C1D 121.6(3)
C01 N1 C1A 122.4(3)
C1D N1 C1A 112.1(3)
N1 C1A C1 110.5(2)
N1 C1A C1B 101.6(3)
C1 C1A C1B 111.8(3)
N1 C1A H1A 110.9
C1 C1A H1A 110.9
C1B C1A H1A 110.9
O1 C1 N2 122.5(3)
O1 C1 C1A 121.2(2)
N2 C1 C1A 116.2(3)
C1G C1B C1A 103.7(3)
C1G C1B H1B1 111.0
C1A C1B H1B1 111.0
C1G C1B H1B2 111.0
C1A C1B H1B2 111.0
H1B1 C1B H1B2 109.0
C1B C1G C1D 105.4(4)
C1B C1G H1G1 110.7
C1D C1G H1G1 110.7
C1B C1G H1G2 110.7
C1D C1G H1G2 110.7
H1G1 C1G H1G2 108.8
N1 C1D C1G 104.2(3)
N1 C1D H1D1 110.9
C1G C1D H1D1 110.9
N1 C1D H1D2 110.9
C1G C1D H1D2 110.9
H1D1 C1D H1D2 108.9
C2 O2" H2" 109.5
C1 N2 C2A 123.2(2)
C1 N2 H2 118.4
C2A N2 H2 118.4
O2' C2 O2" 124.1(3)
O2' C2 C2A 125.2(3)
O2" C2 C2A 110.6(3)
N2 C2A C2 111.8(3)
N2 C2A C2B 111.3(2)
C2 C2A C2B 110.9(2)
N2 C2A H2A 107.6
C2 C2A H2A 107.6
C2B C2A H2A 107.6
C2G C2B C2A 115.7(3)
C2G C2B H2B1 108.4
C2A C2B H2B1 108.4
C2G C2B H2B2 108.4
C2A C2B H2B2 108.4
H2B1 C2B H2B2 107.4
C2D1 C2G C2D2 111.0(3)
C2D1 C2G C2B 112.2(4)
C2D2 C2G C2B 110.3(3)
C2D1 C2G H2G 107.7
C2D2 C2G H2G 107.7
C2B C2G H2G 107.7
C2G C2D1 H2D1 109.5
C2G C2D1 H2D2 109.5
H2D1 C2D1 H2D2 109.5
C2G C2D1 H2D3 109.5
H2D1 C2D1 H2D3 109.5
H2D2 C2D1 H2D3 109.5
C2G C2D2 H2D4 109.5
C2G C2D2 H2D5 109.5
H2D4 C2D2 H2D5 109.5
C2G C2D2 H2D6 109.5
H2D4 C2D2 H2D6 109.5
H2D5 C2D2 H2D6 109.5

loop_
_geom_bond_atom_site_label_1
_geom_bond_atom_site_label_2
_geom_bond_site_symmetry_2
_geom_bond_distance
_geom_bond_publ_flag
O01 C01 . 1.336(4) ?
O01 C02 . 1.445(4) yes
O02 C01 . 1.227(4) yes
C01 N1 . 1.345(4) yes
C02 C03 . 1.495(5) ?
C02 H02A . .9700 ?
C02 H02B . .9700 ?
C03 C08 . 1.380(5) ?
C03 C04 . 1.380(5) ?
C04 C05 . 1.387(6) ?
C04 H04 . .9300 ?
C05 C06 . 1.365(7) ?
C05 H05 . .9300 ?
C06 C07 . 1.377(6) ?
C06 H06 . .9300 ?
C07 C08 . 1.371(6) ?
C07 H07 . .9300 ?
C08 H08 . .9300 ?
O1 C1 . 1.240(3) yes
N1 C1D . 1.457(5) ?
N1 C1A . 1.466(4) yes
C1A C1 . 1.514(4) yes
C1A C1B . 1.529(5) ?
C1A H1A . .9800 ?
C1 N2 . 1.333(3) yes
C1B C1G . 1.496(7) ?
C1B H1B1 . .9700 ?
C1B H1B2 . .9700 ?
C1G C1D . 1.501(6) ?
C1G H1G1 . .9700 ?
C1G H1G2 . .9700 ?
C1D H1D1 . .9700 ?
C1D H1D2 . .9700 ?
O2' C2 . 1.197(4) y
O2" C2 . 1.328(3) y
O2" H2" . .8200 ?
N2 C2A . 1.444(4) yes
N2 H2 . .8600 ?
C2 C2A . 1.514(5) yes
C2A C2B . 1.533(4) ?
C2A H2A . .9800 ?
C2B C2G . 1.519(5) ?
C2B H2B1 . .9700 ?
C2B H2B2 . .9700 ?
C2G C2D1 . 1.512(6) ?
C2G C2D2 . 1.517(6) ?
C2G H2G . .9800 ?
C2D1 H2D1 . .9600 ?
C2D1 H2D2 . .9600 ?
C2D1 H2D3 . .9600 ?
C2D2 H2D4 . .9600 ?
C2D2 H2D5 . .9600 ?
C2D2 H2D6 . .9600 ?

loop_
_geom_hbond_atom_site_label_D
_geom_hbond_atom_site_label_H
_geom_hbond_atom_site_label_A
_geom_hbond_site_symmetry_A
_geom_hbond_distance_DH
_geom_hbond_distance_HA
_geom_hbond_distance_DA
_geom_hbond_angle_DHA
_geom_hbond_publ_flag
O2" H2" O1 4_465 .82 1.88 2.655(3) 157.6 yes
N2 H2 O02 1_455 .86 2.07 2.920(3) 172.0 yes
C2B H2B2 O1 1_455 .97 2.52 3.438(4) 157.1 yes
C02 H02B O2' 1_655 .97 2.57 3.486(4) 158.4 yes
C2A H2A O1 . .98 2.37 2.798(3) 105.5 yes

loop_
_geom_torsion_atom_site_label_1
_geom_torsion_atom_site_label_2
_geom_torsion_atom_site_label_3
_geom_torsion_atom_site_label_4
_geom_torsion
_geom_torsion_publ_flag
C02 O01 C01 O02 -8.8(5) ?
C02 O01 C01 N1 173.6(3) ?
C01 O01 C02 C03 176.3(3) ?
O01 C02 C03 C08 46.4(4) ?
O01 C02 C03 C04 -133.1(3) ?
C08 C03 C04 C05 -1.1(6) ?
C02 C03 C04 C05 178.4(3) ?
C03 C04 C05 C06 1.1(6) ?
C04 C05 C06 C07 -.7(7) ?
C05 C06 C07 C08 .3(7) ?
C06 C07 C08 C03 -.3(6) ?
C04 C03 C08 C07 .7(6) ?
C02 C03 C08 C07 -178.8(4) ?
O02 C01 N1 C1D 8.4(5) ?
O01 C01 N1 C1D -174.0(3) ?
O02 C01 N1 C1A 164.3(3) ?
O01 C01 N1 C1A -18.2(4) yes
C01 N1 C1A C1 -60.3(5) yes
C1D N1 C1A C1 97.6(3) ?
C01 N1 C1A C1B -179.0(3) ?
C1D N1 C1A C1B -21.2(4) ?
N1 C1A C1 O1 -16.1(5) ?
C1B C1A C1 O1 96.2(4) ?
N1 C1A C1 N2 167.3(3) yes
C1B C1A C1 N2 -80.4(4) ?
N1 C1A C1B C1G 33.7(4) yes
C1 C1A C1B C1G -84.1(4) yes
C1A C1B C1G C1D -35.1(5) yes
C01 N1 C1D C1G 158.1(4) ?
C1A N1 C1D C1G .0(4) yes
C1B C1G C1D N1 22.0(4) ?
O1 C1 N2 C2A -6.6(5) ?
C1A C1 N2 C2A 169.9(3) yes
C1 N2 C2A C2 112.6(3) yes
C1 N2 C2A C2B -122.9(3) ?
O2' C2 C2A N2 16.3(4) yes
O2" C2 C2A N2 -165.5(2) yes
O2' C2 C2A C2B -108.5(4) ?
O2" C2 C2A C2B 69.7(3) ?
N2 C2A C2B C2G 60.7(4) ?
C2 C2A C2B C2G -174.2(3) ?
C2A C2B C2G C2D1 57.7(5) ?
C2A C2B C2G C2D2 -178.0(3) ?

loop_
_cod_related_entry_id
_cod_related_entry_database
_cod_related_entry_code
1 ChemSpider 151701
